data_9014304
loop_
_publ_author_name
'Yoshida, H.'
'Yamaura, J.'
'Isobe, M.'
'Nilsen, G. J.'
'Hiroi, Z.'

_publ_section_title
;
Orbital Switching in a Frustrated Magnet
;
_journal_name_full 'Nature Communications'
_journal_page_first 860
_journal_page_last 865
_journal_paper_doi 10.1038/ncomms1875
_journal_volume 3
_journal_year 2012
_chemical_compound_source Synthetic
_chemical_formula_moiety 'Cu3 H2 O9 V2, 2(H2O)'
_chemical_formula_sum 'Cu3 H6 O11 V2'
_chemical_formula_weight 474.56
_chemical_name_mineral Volborthite
_space_group_IT_number 12
_symmetry_cell_setting monoclinic
_symmetry_space_group_name_Hall '-C 2y'
_symmetry_space_group_name_H-M 'C 1 2/m 1'
_audit_creation_method teXsan
_cell_angle_alpha 90
_cell_angle_beta 95.035(8)
_cell_angle_gamma 90
_cell_formula_units_Z 2
_cell_length_a 10.657(3)
_cell_length_b 5.887(1)
_cell_length_c 7.228(2)
_cell_measurement_reflns_used 1895
_cell_measurement_temperature 323.0
_cell_measurement_theta_max 28.65
_cell_measurement_theta_min 3.82
_cell_volume 451.7(2)
_computing_cell_refinement 'SAINT (Bruker, 2000)'
_computing_data_collection 'APEX (Bruker, 2000)'
_computing_data_reduction 'SAINT (Bruker, 2000)'
_computing_molecular_graphics 'Crystal Maker'
_computing_publication_material 'teXsan Ver. 1.11'
_computing_structure_refinement 'SHELXL97 (Sheldrick, 2008)'
_computing_structure_solution 'Superflip (Palatinus, 2007)'
_database_code_amcsd 0019038
_diffrn_ambient_temperature 323.0
_diffrn_measured_fraction_theta_full 0.972
_diffrn_measured_fraction_theta_max 0.948
_diffrn_measurement_device_type 'CCD area detector'
_diffrn_radiation_type MoK\a
_diffrn_radiation_wavelength 0.7107
_diffrn_reflns_av_R_equivalents 0.027
_diffrn_reflns_limit_h_max 14
_diffrn_reflns_limit_h_min -13
_diffrn_reflns_limit_k_max 7
_diffrn_reflns_limit_k_min 0
_diffrn_reflns_limit_l_max 9
_diffrn_reflns_limit_l_min 0
_diffrn_reflns_number 1895
_diffrn_reflns_theta_full 28.28
_diffrn_reflns_theta_max 28.65
_diffrn_reflns_theta_min 3.82
_exptl_absorpt_coefficient_mu 8.988
_exptl_absorpt_correction_T_max 0.9801
_exptl_absorpt_correction_T_min 0.5501
_exptl_absorpt_correction_type multi-scan
_exptl_absorpt_process_details '(SADABS; Bruker, 2004)'
_exptl_crystal_colour green
_exptl_crystal_density_diffrn 3.489
_exptl_crystal_density_method 'not measured'
_exptl_crystal_description block
_exptl_crystal_F_000 454
_exptl_crystal_size_max 0.23
_exptl_crystal_size_mid 0.1
_exptl_crystal_size_min 0.1
_refine_diff_density_max 1.28
_refine_diff_density_min -0.75
_refine_ls_extinction_coef 0.0000
_refine_ls_extinction_expression Fc^*^=kFc[1+0.001xFc^2^\l^3^/sin(2\q)]^-1/4^
_refine_ls_extinction_method SHELXL
_refine_ls_goodness_of_fit_ref 1.407
_refine_ls_hydrogen_treatment undef
_refine_ls_number_parameters 49
_refine_ls_number_reflns 586
_refine_ls_R_factor_gt 0.0413
_refine_ls_shift/su_max -0.2390
_refine_ls_structure_factor_coef Fsqd
_refine_ls_weighting_details 'calc w = 1/[\s^2^(Fo^2^) + (0.0399P)^2^+8.7052P] where P=(Fo^2^+2Fc^2^)/3'
_refine_ls_weighting_scheme calc
_refine_ls_wR_factor_ref 0.1223
_reflns_number_gt 586
_reflns_number_total 598
_reflns_threshold_expression >2.0sigma(I)
_cod_original_formula_sum 'Cu3 V2 O11 H6'
_cod_database_code 9014304

loop_
_space_group_symop_id
_space_group_symop_operation_xyz
1 x,y,z
2 1/2+x,1/2+y,z
3 x,-y,z
4 1/2+x,1/2-y,z
5 -x,y,-z
6 1/2-x,1/2+y,-z
7 -x,-y,-z
8 1/2-x,1/2-y,-z

loop_
_atom_site_label
_atom_site_type_symbol
_atom_site_fract_x
_atom_site_fract_y
_atom_site_fract_z
_atom_site_U_iso_or_equiv
_atom_site_adp_type
_atom_site_occupancy
_atom_site_calc_flag
_atom_site_refinement_flags
_atom_site_disorder_assembly
_atom_site_disorder_group
_atom_site_attached_hydrogens
Cu1 Cu 0.0000 0.0000 0.0000 0.0123(1) Uani 1.00 d S . . 0
Cu2 Cu 0.2500 0.2500 0.0000 0.01265(7) Uani 1.00 d S . . 0
V1 V -0.00337(4) 0.5000 0.25375(6) 0.0168(1) Uani 1.00 d S . . 0
O1 O 0.0000 0.5000 0.5000 0.043(1) Uani 1.00 d S . . 0
O2 O 0.3422(2) 0.5000 0.1168(2) 0.0112(4) Uani 1.00 d S . . 0
O3 O 0.0723(1) 0.2699(3) 0.1866(2) 0.0296(4) Uani 1.00 d . . . 0
O4 O 0.3416(2) 0.0000 0.1524(3) 0.0148(4) Uani 1.00 d S . . 0
Wat5 O 0.1758(3) 0.0000 0.5205(4) 0.0525(9) Uani 1.00 d S . . 2
H1 H 0.3500 0.5000 0.2529 0.0134 Uiso 1.00 calc S . . 0

loop_
_atom_site_aniso_label
_atom_site_aniso_U_11
_atom_site_aniso_U_22
_atom_site_aniso_U_33
_atom_site_aniso_U_12
_atom_site_aniso_U_13
_atom_site_aniso_U_23
Cu1 0.0114(2) 0.0076(2) 0.0185(2) 0.0000 0.0037(2) 0.0000
Cu2 0.0127(1) 0.0054(1) 0.0195(1) -0.0008(1) -0.0008(1) 0.0001(1)
V1 0.0113(2) 0.0270(2) 0.0122(2) 0.0000 0.0023(2) 0.0000
O1 0.020(1) 0.099(3) 0.010(1) 0.0000 0.004(1) 0.0000
O2 0.0125(7) 0.0028(7) 0.0186(8) 0.0000 0.0024(6) 0.0000
O3 0.0197(6) 0.0326(8) 0.0372(7) 0.0057(6) 0.0069(6) 0.0172(6)
O4 0.0164(8) 0.0078(7) 0.0200(8) 0.0000 0.0009(7) 0.0000
Wat5 0.072(2) 0.064(2) 0.022(1) 0.0000 0.004(1) 0.0000

loop_
_atom_type_symbol
_atom_type_description
_atom_type_scat_dispersion_real
_atom_type_scat_dispersion_imag
_atom_type_scat_source
Cu Cu 0.320 1.265
;International Tables for Crystallography
(1992, Vol. C, Tables 4.2.6.8 and 6.1.1.4)
;
V V 0.300 0.529
;International Tables for Crystallography
(1992, Vol. C, Tables 4.2.6.8 and 6.1.1.4)
;
O O 0.011 0.006
;International Tables for Crystallography
(1992, Vol. C, Tables 4.2.6.8 and 6.1.1.4)
;
H H 0.000 0.000
;International Tables for Crystallography
(1992, Vol. C, Table 6.1.1.4)
;

loop_
_geom_angle_atom_site_label_1
_geom_angle_atom_site_label_2
_geom_angle_atom_site_label_3
_geom_angle
_geom_angle_site_symmetry_1
_geom_angle_site_symmetry_2
_geom_angle_site_symmetry_3
_geom_angle_publ_flag
O2 Cu1 O2 180.0 7_555 . 5_445 yes
O2 Cu1 O3 89.81(5) 7_555 . . yes
O2 Cu1 O3 89.81(5) 7_555 . 2_555 yes
O2 Cu1 O3 90.19(5) 7_555 . 3_555 yes
O2 Cu1 O3 90.19(5) 7_555 . 4_555 yes
O2 Cu1 O3 90.19(5) 5_445 . . yes
O2 Cu1 O3 90.19(5) 5_445 . 2_555 yes
O2 Cu1 O3 89.81(5) 5_445 . 3_555 yes
O2 Cu1 O3 89.81(5) 5_445 . 4_555 yes
O3 Cu1 O3 93.54(8) . . 2_555 yes
O3 Cu1 O3 180.0 . . 3_555 yes
O3 Cu1 O3 86.46(8) . . 4_555 yes
O3 Cu1 O3 86.46(8) 2_555 . 3_555 yes
O3 Cu1 O3 180.0 2_555 . 4_555 yes
O3 Cu1 O3 93.54(8) 3_555 . 4_555 yes
O2 Cu2 O2 180.0 . . 7_555 yes
O2 Cu2 O3 96.48(7) . . . yes
O2 Cu2 O3 83.52(7) . . 7_555 yes
O2 Cu2 O4 96.51(5) . . . yes
O2 Cu2 O4 83.49(5) . . 7_555 yes
O2 Cu2 O3 83.52(7) 7_555 . . yes
O2 Cu2 O3 96.48(7) 7_555 . 7_555 yes
O2 Cu2 O4 83.49(5) 7_555 . . yes
O2 Cu2 O4 96.51(5) 7_555 . 7_555 yes
O3 Cu2 O3 180.0 . . 7_555 yes
O3 Cu2 O4 95.44(7) . . . yes
O3 Cu2 O4 84.56(7) . . 7_555 yes
O3 Cu2 O4 84.56(7) 7_555 . . yes
O3 Cu2 O4 95.44(7) 7_555 . 7_555 yes
O4 Cu2 O4 180.0 . . 7_555 yes
O1 V1 O3 108.85(6) . . . yes
O1 V1 O3 108.85(6) . . 2_565 yes
O1 V1 O4 110.80(7) . . 5_455 yes
O3 V1 O3 108.4(1) . . 2_565 yes
O3 V1 O4 109.94(6) . . 5_455 yes
O3 V1 O4 109.94(6) 2_565 . 5_455 yes
V1 O1 V1 180.0000(1) . . 3_566 yes
Cu1 O2 Cu2 103.71(7) 5_555 . . yes
Cu1 O2 Cu2 103.71(7) 5_555 . 2_565 yes
Cu2 O2 Cu2 99.85(8) . . 2_565 yes
Cu1 O3 Cu2 82.60(5) . . . yes
Cu1 O3 V1 128.13(8) . . . yes
Cu2 O3 V1 128.45(9) . . . yes
Cu2 O4 Cu2 92.60(7) . . 2_555 yes
Cu2 O4 V1 128.15(6) . . 5_545 yes
Cu2 O4 V1 128.15(6) 2_555 . 5_545 yes

loop_
_geom_bond_atom_site_label_1
_geom_bond_atom_site_label_2
_geom_bond_distance
_geom_bond_site_symmetry_1
_geom_bond_site_symmetry_2
_geom_bond_publ_flag
Cu1 O2 1.947(2) . 7_555 yes
Cu1 O2 1.947(2) . 5_445 yes
Cu1 O3 2.181(2) . . yes
Cu1 O3 2.181(2) . 2_555 yes
Cu1 O3 2.181(2) . 3_555 yes
Cu1 O3 2.181(2) . 4_555 yes
Cu2 O2 1.923(1) . . yes
Cu2 O2 1.923(1) . 7_555 yes
Cu2 O3 2.423(2) . . yes
Cu2 O3 2.423(2) . 7_555 yes
Cu2 O4 2.036(1) . . yes
Cu2 O4 2.036(1) . 7_555 yes
V1 O1 1.7771(4) . . yes
V1 O3 1.670(2) . . yes
V1 O3 1.670(2) . 2_565 yes
V1 O4 1.747(2) . 5_455 yes
O2 H1 0.980 . . no

loop_
_geom_contact_atom_site_label_1
_geom_contact_atom_site_label_2
_geom_contact_distance
_geom_contact_site_symmetry_1
_geom_contact_site_symmetry_2
_geom_contact_publ_flag
Cu1 Cu2 3.0437(7) . . ?
Cu1 Cu2 3.0437(7) . 2_555 ?
Cu1 Cu2 3.0437(7) . 3_555 ?
Cu1 Cu2 3.0437(7) . 4_555 ?
O1 O3 2.804(2) . . ?
O1 O3 2.804(2) . 4_556 ?
O1 O3 2.804(2) . 2_565 ?
O1 O3 2.804(2) . 3_566 ?
O1 O4 2.901(2) . 5_455 ?
O1 O4 2.901(2) . 7_556 ?
O2 O3 2.928(2) . 5_555 ?
O2 O3 2.928(2) . 6_555 ?
O2 O3 2.918(2) . 7_555 ?
O2 O3 2.918(2) . 8_555 ?
O2 O4 2.9548(9) . . ?
O2 O4 2.637(2) . 7_555 ?
O2 O4 2.9548(9) . 1_565 ?
O2 Wat5 2.645(3) . 7_556 ?
O3 O3 3.178(3) . 2_555 ?
O3 O3 2.987(3) . 4_555 ?
O3 O3 2.709(3) . 2_565 ?
O3 O4 3.013(2) . 7_555 ?
O3 O4 2.799(2) . 5_455 ?
O3 Wat5 3.016(3) . . ?

loop_
_cod_changelog_entry_id
_cod_changelog_entry_author
_cod_changelog_entry_date
_cod_changelog_entry_text
1
;cod-tools version 3.8.0
Id: cif_guess_AMCSD_atom_types 9574 2023-05-10 09:00:05Z saulius
;
2023-05-10T18:55:04+03:00
;Derived hydrogen counts
from atom names that follow the AMCSD naming convention
(Wat == water, O-H == hydroxyl).
;
2 'Vaitkus, Antanas' 2024-08-07T15:10:00+03:00
;
 Updated atom labels in the GEOM_ANGLE, GEOM_BOND and GEOM_CONTACT data loops
 to establish relationships between loop packets from different data loops.
;

loop_
_cod_related_entry_id
_cod_related_entry_database
_cod_related_entry_code
1 AMCSD 0019038
